data_2107068
loop_
_publ_author_name
'Fenner, J.'

_publ_section_title
;
 Crystal structure of Cu Te2 Cl
;
_journal_name_full 'Acta Crystallographica B (24,1968-38,1982)'
_journal_page_first 3084
_journal_page_last 3086
_journal_volume 32
_journal_year 1976
_chemical_formula_sum 'Cl Cu Te2'
_chemical_name_systematic 'Cu Te2 Cl'
_space_group_IT_number 14
_symmetry_space_group_name_Hall '-P 2ybc'
_symmetry_space_group_name_H-M 'P 1 21/c 1'
_cell_angle_alpha 90
_cell_angle_beta 134.92
_cell_angle_gamma 90
_cell_formula_units_Z 4
_cell_length_a 8.207
_cell_length_b 4.935
_cell_length_c 15.279
_cell_volume 438.185
_citation_journal_id_ASTM ACBCAR
_cod_data_source_file Fenner_ACBCAR_1976_346.cif
_cod_data_source_block Cl1Cu1Te2
_cod_original_cell_volume 438.1846
_cod_original_formula_sum 'Cl1 Cu1 Te2'
_cod_database_code 2107068

loop_
_symmetry_equiv_pos_as_xyz
x,y,z
-x,y+1/2,-z+1/2
-x,-y,-z
x,-y-1/2,z-1/2

loop_
_atom_site_label
_atom_site_type_symbol
_atom_site_fract_x
_atom_site_fract_y
_atom_site_fract_z
_atom_site_occupancy
_atom_site_U_iso_or_equiv
Te2 Te 0.2958 0.2795 0.3587 1 0.0
Cu1 Cu+1 0.3283 0.6403 0.2489 1 0.0
Te1 Te -0.002 0.498 0.3652 1 0.0
Cl1 Cl-1 0.3296 0.3912 0.1185 1 0.0
